data_7202915
loop_
_publ_author_name
'Imai, Yoshitane'
'Kawaguchi, Kakuhiro'
'Asai, Katuzo'
'Sato, Tomohiro'
'Kuroda, Reiko'
'Matsubara, Yoshio'

_publ_section_title
;
 Chiral channel-like cavity which is tunable via changes in 21-column
 packing structure
;
_journal_issue 6
_journal_name_full CrystEngComm
_journal_page_first 467
_journal_paper_doi 10.1039/b705641a
_journal_volume 9
_journal_year 2007
_chemical_formula_sum 'C29 H32 N2 O3'
_chemical_formula_weight 456.57
_chemical_name_systematic
;
?
;
_space_group_IT_number 5
_symmetry_cell_setting monoclinic
_symmetry_space_group_name_Hall 'C 2y'
_symmetry_space_group_name_H-M 'C 1 2 1'
_atom_sites_solution_hydrogens geom
_atom_sites_solution_primary direct
_atom_sites_solution_secondary difmap
_audit_creation_method SHELXL-97
_cell_angle_alpha 90.00
_cell_angle_beta 92.661(2)
_cell_angle_gamma 90.00
_cell_formula_units_Z 4
_cell_length_a 36.231(3)
_cell_length_b 5.5605(5)
_cell_length_c 12.3394(11)
_cell_measurement_reflns_used 4744
_cell_measurement_temperature 120(2)
_cell_measurement_theta_max 27.87
_cell_measurement_theta_min 1.65
_cell_volume 2483.2(4)
_computing_cell_refinement 'Bruker SAINT'
_computing_data_collection 'Bruker SMART'
_computing_data_reduction 'Bruker SAINT'
_computing_structure_refinement 'SHELXL-97 (Sheldrick, 1997)'
_computing_structure_solution 'SHELXS-97 (Sheldrick, 1997)'
_diffrn_ambient_temperature 120(2)
_diffrn_measured_fraction_theta_full 0.958
_diffrn_measured_fraction_theta_max 0.958
_diffrn_measurement_device_type 'CCD area detector'
_diffrn_measurement_method '\w scans'
_diffrn_radiation_monochromator graphite
_diffrn_radiation_source 'fine-focus sealed tube'
_diffrn_radiation_type MoK\a
_diffrn_radiation_wavelength 0.71073
_diffrn_reflns_av_R_equivalents 0.0170
_diffrn_reflns_av_sigmaI/netI 0.0343
_diffrn_reflns_limit_h_max 46
_diffrn_reflns_limit_h_min -47
_diffrn_reflns_limit_k_max 6
_diffrn_reflns_limit_k_min -7
_diffrn_reflns_limit_l_max 15
_diffrn_reflns_limit_l_min -12
_diffrn_reflns_number 7778
_diffrn_reflns_theta_full 27.87
_diffrn_reflns_theta_max 27.87
_diffrn_reflns_theta_min 1.65
_exptl_absorpt_coefficient_mu 0.079
_exptl_absorpt_correction_T_max 0.9921
_exptl_absorpt_correction_T_min 0.9616
_exptl_absorpt_correction_type empirical
_exptl_absorpt_process_details 'Bruker SADABS'
_exptl_crystal_colour colorless
_exptl_crystal_density_diffrn 1.221
_exptl_crystal_density_method 'not measured'
_exptl_crystal_description needle
_exptl_crystal_F_000 976
_exptl_crystal_size_max 0.50
_exptl_crystal_size_mid 0.20
_exptl_crystal_size_min 0.10
_refine_diff_density_max 0.309
_refine_diff_density_min -0.391
_refine_diff_density_rms 0.046
_refine_ls_abs_structure_details 'Flack H D (1983), Acta Cryst. A39, 876-881'
_refine_ls_abs_structure_Flack 0.1(10)
_refine_ls_extinction_method none
_refine_ls_goodness_of_fit_ref 1.039
_refine_ls_hydrogen_treatment mixed
_refine_ls_matrix_type full
_refine_ls_number_parameters 307
_refine_ls_number_reflns 5084
_refine_ls_number_restraints 1
_refine_ls_restrained_S_all 1.039
_refine_ls_R_factor_all 0.0453
_refine_ls_R_factor_gt 0.0417
_refine_ls_shift/su_max 0.001
_refine_ls_shift/su_mean 0.000
_refine_ls_structure_factor_coef Fsqd
_refine_ls_weighting_details 'calc w=1/[\s^2^(Fo^2^)+(0.0543P)^2^+1.7218P] where P=(Fo^2^+2Fc^2^)/3'
_refine_ls_weighting_scheme calc
_refine_ls_wR_factor_gt 0.1031
_refine_ls_wR_factor_ref 0.1057
_reflns_number_gt 4744
_reflns_number_total 5084
_reflns_threshold_expression >2sigma(I)
_cod_data_source_file b705641a.txt
_cod_data_source_block imai69_2
_cod_depositor_comments
;
The following automatic conversions were performed:
'_symmetry_cell_setting' value 'Monoclinic' changed to 'monoclinic'
according to '/home/saulius/struct/CIF-dictionaries/cif_core.dic'
dictionary named 'cif_core.dic' version 2.4.1 from 2010-06-29.

Automatic conversion script
Id: cif_fix_enum 1527 2010-12-29 10:47:43Z saulius 
;
_cod_original_cell_volume 2483.3(4)
_cod_original_sg_symbol_H-M C2
_cod_database_code 7202915

loop_
_symmetry_equiv_pos_as_xyz
'x, y, z'
'-x, y, -z'
'x+1/2, y+1/2, z'
'-x+1/2, y+1/2, -z'

loop_
_atom_site_label
_atom_site_type_symbol
_atom_site_fract_x
_atom_site_fract_y
_atom_site_fract_z
_atom_site_U_iso_or_equiv
_atom_site_adp_type
_atom_site_occupancy
_atom_site_symmetry_multiplicity
_atom_site_calc_flag
_atom_site_refinement_flags
_atom_site_disorder_assembly
_atom_site_disorder_group
C29 C 0.34939(4) 0.2232(3) 0.83026(13) 0.0142(3) Uani 1 1 d . . .
C30 C 0.34379(5) 0.0598(3) 0.91276(14) 0.0176(4) Uani 1 1 d . . .
H30 H 0.3295 -0.0807 0.8978 0.021 Uiso 1 1 calc R . .
C31 C 0.35880(5) 0.0988(4) 1.01739(14) 0.0202(4) Uani 1 1 d . . .
H31 H 0.3549 -0.0154 1.0730 0.024 Uiso 1 1 calc R . .
C32 C 0.37928(5) 0.3034(4) 1.04010(14) 0.0203(4) Uani 1 1 d . . .
H32 H 0.3896 0.3305 1.1113 0.024 Uiso 1 1 calc R . .
C33 C 0.38483(5) 0.4699(4) 0.95821(14) 0.0194(4) Uani 1 1 d . . .
H33 H 0.3989 0.6112 0.9736 0.023 Uiso 1 1 calc R . .
C34 C 0.36985(5) 0.4301(3) 0.85373(14) 0.0175(4) Uani 1 1 d . . .
H34 H 0.3736 0.5447 0.7982 0.021 Uiso 1 1 calc R . .
C35 C 0.33295(4) 0.1768(3) 0.71592(13) 0.0136(3) Uani 1 1 d . . .
H35 H 0.3230 0.0090 0.7148 0.016 Uiso 1 1 calc R . .
N36 N 0.35846(4) 0.1951(3) 0.62844(11) 0.0170(3) Uani 1 1 d . . .
C21 C 0.26756(4) 0.2843(3) 0.76309(13) 0.0138(3) Uani 1 1 d . . .
C22 C 0.25873(5) 0.4329(3) 0.84887(13) 0.0154(3) Uani 1 1 d . . .
H22 H 0.2726 0.5756 0.8627 0.019 Uiso 1 1 calc R . .
C23 C 0.22986(5) 0.3749(4) 0.91458(13) 0.0175(4) Uani 1 1 d . . .
H23 H 0.2241 0.4777 0.9729 0.021 Uiso 1 1 calc R . .
C24 C 0.20946(4) 0.1667(4) 0.89488(13) 0.0175(4) Uani 1 1 d . . .
H24 H 0.1897 0.1268 0.9396 0.021 Uiso 1 1 calc R . .
C25 C 0.21807(5) 0.0172(3) 0.80956(14) 0.0170(4) Uani 1 1 d . . .
H25 H 0.2042 -0.1253 0.7960 0.020 Uiso 1 1 calc R . .
C26 C 0.24702(5) 0.0752(3) 0.74378(13) 0.0163(3) Uani 1 1 d . . .
H26 H 0.2528 -0.0280 0.6856 0.020 Uiso 1 1 calc R . .
C27 C 0.29970(4) 0.3482(3) 0.69413(12) 0.0128(3) Uani 1 1 d . . .
H27 H 0.3078 0.5159 0.7125 0.015 Uiso 1 1 calc R . .
N28 N 0.28829(4) 0.3391(3) 0.57622(10) 0.0133(3) Uani 1 1 d . . .
H28A H 0.2885 0.1838 0.5530 0.020 Uiso 1 1 calc R . .
H28B H 0.3043 0.4274 0.5379 0.020 Uiso 1 1 calc R . .
H28C H 0.2651 0.4006 0.5660 0.020 Uiso 1 1 calc R . .
C1 C 0.13272(4) 0.4938(3) 0.66849(13) 0.0149(3) Uani 1 1 d . A .
C2 C 0.11914(5) 0.3036(3) 0.72777(13) 0.0161(3) Uani 1 1 d . . .
H2 H 0.1349 0.1720 0.7466 0.019 Uiso 1 1 calc R . .
C3 C 0.08277(5) 0.3027(3) 0.76010(14) 0.0179(4) Uani 1 1 d . A .
H3 H 0.0743 0.1714 0.8015 0.021 Uiso 1 1 calc R . .
C4 C 0.05869(5) 0.4907(4) 0.73286(13) 0.0178(4) Uani 1 1 d . . .
C5 C 0.07224(5) 0.6792(4) 0.67080(15) 0.0241(4) Uani 1 1 d . A .
H5 H 0.0563 0.8082 0.6497 0.029 Uiso 1 1 calc R . .
C6 C 0.10868(5) 0.6812(4) 0.63946(15) 0.0215(4) Uani 1 1 d . . .
H6 H 0.1173 0.8118 0.5978 0.026 Uiso 1 1 calc R A .
C7 C 0.02039(5) 0.4956(4) 0.77075(14) 0.0202(4) Uiso 0.50 1 d P A 1
C8 C 0.00111(10) 0.2736(7) 0.7913(3) 0.0217(8) Uiso 0.50 1 d P A 1
H8 H 0.0128 0.1239 0.7790 0.026 Uiso 0.50 1 calc PR A 1
C9 C -0.03441(11) 0.2780(8) 0.8287(3) 0.0270(8) Uiso 0.50 1 d P A 1
H9 H -0.0471 0.1329 0.8433 0.032 Uiso 0.50 1 calc PR A 1
C10 C -0.05158(6) 0.5095(4) 0.84511(17) 0.0321(5) Uiso 0.50 1 d P A 1
H10 H -0.0755 0.5169 0.8734 0.039 Uiso 0.50 1 calc PR A 1
C11 C -0.03467(13) 0.7068(10) 0.8215(4) 0.0350(10) Uiso 0.50 1 d P A 1
H11 H -0.0470 0.8563 0.8290 0.042 Uiso 0.50 1 calc PR A 1
C12 C 0.00122(12) 0.7043(9) 0.7854(3) 0.0310(9) Uiso 0.50 1 d P A 1
H12 H 0.0128 0.8531 0.7704 0.037 Uiso 0.50 1 calc PR A 1
C7B C 0.02039(5) 0.4956(4) 0.77075(14) 0.0202(4) Uiso 0.50 1 d P A 2
C8B C 0.01287(11) 0.4040(8) 0.8721(3) 0.0277(9) Uiso 0.50 1 d P A 2
H8B H 0.0321 0.3339 0.9166 0.033 Uiso 0.50 1 calc PR A 2
C9B C -0.02293(12) 0.4150(9) 0.9084(4) 0.0317(9) Uiso 0.50 1 d P A 2
H9B H -0.0277 0.3557 0.9786 0.038 Uiso 0.50 1 calc PR A 2
C10B C -0.05158(6) 0.5095(4) 0.84511(17) 0.0321(5) Uiso 0.50 1 d P A 2
H10B H -0.0764 0.4975 0.8665 0.039 Uiso 0.50 1 calc PR A 2
C11B C -0.04311(11) 0.6253(8) 0.7472(3) 0.0285(9) Uiso 0.50 1 d P A 2
H11B H -0.0617 0.7118 0.7068 0.034 Uiso 0.50 1 calc PR A 2
C12B C -0.00721(10) 0.6118(8) 0.7100(3) 0.0247(8) Uiso 0.50 1 d P A 2
H12B H -0.0018 0.6831 0.6426 0.030 Uiso 0.50 1 calc PR A 2
C13 C 0.17253(4) 0.5055(3) 0.63846(13) 0.0147(3) Uani 1 1 d . . .
H13A H 0.1883 0.4798 0.7051 0.018 Uiso 1 1 calc R A .
H13B H 0.1775 0.6701 0.6123 0.018 Uiso 1 1 calc R . .
C14 C 0.18448(4) 0.3268(3) 0.55231(12) 0.0134(3) Uani 1 1 d . A .
O15 O 0.16612(3) 0.1385(2) 0.53602(10) 0.0177(3) Uani 1 1 d . . .
O16 O 0.21367(3) 0.3772(2) 0.50435(9) 0.0156(3) Uani 1 1 d . . .
O41 O 0.10347(4) 0.1958(3) 0.40123(11) 0.0250(3) Uani 1 1 d . . .
C42 C 0.06822(6) 0.1800(8) 0.4432(2) 0.0560(9) Uani 1 1 d . . .
H42A H 0.0674 0.2794 0.5086 0.084 Uiso 1 1 calc R . .
H42B H 0.0630 0.0123 0.4614 0.084 Uiso 1 1 calc R . .
H42C H 0.0497 0.2374 0.3888 0.084 Uiso 1 1 calc R . .
H41 H 0.1200(8) 0.175(6) 0.451(2) 0.050(8) Uiso 1 1 d . . .
H36A H 0.3725(6) 0.336(5) 0.6376(18) 0.025(6) Uiso 1 1 d . . .
H36B H 0.3740(6) 0.074(4) 0.6298(17) 0.019(5) Uiso 1 1 d . . .

loop_
_atom_site_aniso_label
_atom_site_aniso_U_11
_atom_site_aniso_U_22
_atom_site_aniso_U_33
_atom_site_aniso_U_23
_atom_site_aniso_U_13
_atom_site_aniso_U_12
C29 0.0103(7) 0.0181(9) 0.0143(8) 0.0006(6) 0.0027(6) 0.0037(6)
C30 0.0162(8) 0.0174(9) 0.0193(8) 0.0013(7) 0.0011(6) -0.0012(7)
C31 0.0195(9) 0.0239(10) 0.0172(8) 0.0043(7) 0.0016(7) -0.0002(8)
C32 0.0169(8) 0.0284(11) 0.0154(8) -0.0029(7) -0.0019(6) 0.0034(8)
C33 0.0165(8) 0.0175(9) 0.0241(9) -0.0037(7) -0.0015(7) -0.0019(7)
C34 0.0173(8) 0.0162(9) 0.0192(8) 0.0018(7) 0.0018(7) 0.0004(7)
C35 0.0129(7) 0.0132(8) 0.0148(7) 0.0003(6) 0.0019(6) -0.0002(7)
N36 0.0139(7) 0.0186(8) 0.0187(7) -0.0002(6) 0.0028(6) 0.0033(7)
C21 0.0121(7) 0.0154(9) 0.0139(7) 0.0028(6) -0.0001(6) 0.0025(6)
C22 0.0140(8) 0.0150(9) 0.0170(8) -0.0014(6) -0.0015(6) 0.0011(7)
C23 0.0172(8) 0.0201(9) 0.0151(8) -0.0021(7) 0.0017(6) 0.0028(7)
C24 0.0139(7) 0.0231(10) 0.0158(8) 0.0040(7) 0.0028(6) 0.0020(7)
C25 0.0151(8) 0.0155(9) 0.0203(8) 0.0024(7) 0.0004(6) -0.0020(7)
C26 0.0172(8) 0.0158(9) 0.0158(8) -0.0011(6) 0.0005(6) 0.0026(7)
C27 0.0134(7) 0.0127(8) 0.0122(7) -0.0004(6) 0.0006(6) -0.0004(7)
N28 0.0118(6) 0.0137(7) 0.0143(6) 0.0008(6) 0.0011(5) 0.0006(6)
C1 0.0143(8) 0.0162(9) 0.0145(7) -0.0044(7) 0.0023(6) 0.0000(7)
C2 0.0157(8) 0.0160(9) 0.0164(8) -0.0002(7) 0.0003(6) 0.0017(7)
C3 0.0179(8) 0.0184(9) 0.0176(8) 0.0012(7) 0.0021(6) -0.0018(7)
C4 0.0162(8) 0.0207(9) 0.0167(8) -0.0019(7) 0.0022(6) 0.0001(7)
C5 0.0228(9) 0.0201(10) 0.0297(10) 0.0065(8) 0.0068(7) 0.0105(8)
C6 0.0231(9) 0.0174(10) 0.0248(9) 0.0045(8) 0.0087(7) 0.0017(8)
C13 0.0150(8) 0.0145(8) 0.0149(7) -0.0022(6) 0.0027(6) -0.0026(7)
C14 0.0137(7) 0.0145(9) 0.0118(7) 0.0008(6) -0.0006(6) 0.0025(7)
O15 0.0159(6) 0.0158(7) 0.0216(6) -0.0030(5) 0.0034(5) -0.0016(5)
O16 0.0134(5) 0.0168(6) 0.0168(6) 0.0009(5) 0.0018(4) 0.0012(5)
O41 0.0220(7) 0.0253(8) 0.0274(7) -0.0010(6) -0.0034(6) 0.0001(6)
C42 0.0260(11) 0.105(3) 0.0367(13) 0.0221(16) -0.0016(9) 0.0001(15)

loop_
_atom_type_symbol
_atom_type_description
_atom_type_scat_dispersion_real
_atom_type_scat_dispersion_imag
_atom_type_scat_source
C C 0.0033 0.0016 'International Tables Vol C Tables 4.2.6.8 and 6.1.1.4'
H H 0.0000 0.0000 'International Tables Vol C Tables 4.2.6.8 and 6.1.1.4'
N N 0.0061 0.0033 'International Tables Vol C Tables 4.2.6.8 and 6.1.1.4'
O O 0.0106 0.0060 'International Tables Vol C Tables 4.2.6.8 and 6.1.1.4'

loop_
_geom_angle_atom_site_label_1
_geom_angle_atom_site_label_2
_geom_angle_atom_site_label_3
_geom_angle
_geom_angle_site_symmetry_1
_geom_angle_site_symmetry_3
_geom_angle_publ_flag
C30 C29 C34 118.92(16) . . ?
C30 C29 C35 120.21(16) . . ?
C34 C29 C35 120.87(15) . . ?
C29 C30 C31 120.91(17) . . ?
C32 C31 C30 119.95(17) . . ?
C31 C32 C33 119.70(16) . . ?
C32 C33 C34 120.18(17) . . ?
C29 C34 C33 120.33(16) . . ?
N36 C35 C29 116.03(13) . . ?
N36 C35 C27 110.06(13) . . ?
C29 C35 C27 108.83(13) . . ?
C22 C21 C26 119.02(15) . . ?
C22 C21 C27 119.80(15) . . ?
C26 C21 C27 121.16(15) . . ?
C23 C22 C21 120.74(17) . . ?
C24 C23 C22 119.99(16) . . ?
C25 C24 C23 119.69(15) . . ?
C24 C25 C26 120.33(16) . . ?
C25 C26 C21 120.23(16) . . ?
N28 C27 C21 110.69(12) . . ?
N28 C27 C35 109.00(13) . . ?
C21 C27 C35 111.67(13) . . ?
C2 C1 C6 118.17(15) . . ?
C2 C1 C13 121.94(16) . . ?
C6 C1 C13 119.87(16) . . ?
C1 C2 C3 121.07(16) . . ?
C4 C3 C2 121.19(17) . . ?
C3 C4 C5 117.53(16) . . ?
C3 C4 C7 121.46(16) . . ?
C5 C4 C7 120.98(17) . . ?
C6 C5 C4 121.23(17) . . ?
C5 C6 C1 120.78(17) . . ?
C12 C7 C8 116.6(3) . . ?
C12 C7 C4 123.0(2) . . ?
C8 C7 C4 120.3(2) . . ?
C9 C8 C7 120.4(3) . . ?
C8 C9 C10 118.3(4) . . ?
C11 C10 C9 120.7(3) . . ?
C10 C11 C12 121.4(4) . . ?
C7 C12 C11 122.5(4) . . ?
C1 C13 C14 116.53(14) . . ?
O15 C14 O16 124.00(15) . . ?
O15 C14 C13 119.26(14) . . ?
O16 C14 C13 116.68(15) . . ?

loop_
_geom_bond_atom_site_label_1
_geom_bond_atom_site_label_2
_geom_bond_distance
_geom_bond_site_symmetry_2
_geom_bond_publ_flag
C29 C30 1.387(2) . ?
C29 C34 1.391(3) . ?
C29 C35 1.528(2) . ?
C30 C31 1.394(2) . ?
C31 C32 1.380(3) . ?
C32 C33 1.392(3) . ?
C33 C34 1.393(2) . ?
C35 N36 1.457(2) . ?
C35 C27 1.550(2) . ?
C21 C22 1.392(2) . ?
C21 C26 1.395(2) . ?
C21 C27 1.516(2) . ?
C22 C23 1.391(2) . ?
C23 C24 1.389(3) . ?
C24 C25 1.388(3) . ?
C25 C26 1.393(2) . ?
C27 N28 1.4949(19) . ?
C1 C2 1.389(2) . ?
C1 C6 1.394(3) . ?
C1 C13 1.507(2) . ?
C2 C3 1.394(2) . ?
C3 C4 1.393(3) . ?
C4 C5 1.400(3) . ?
C4 C7 1.485(2) . ?
C5 C6 1.393(2) . ?
C7 C12 1.369(5) . ?
C7 C8 1.447(4) . ?
C8 C9 1.388(5) . ?
C9 C10 1.448(5) . ?
C10 C11 1.296(6) . ?
C11 C12 1.394(6) . ?
C8B C9B 1.393(6) . ?
C11B C12B 1.401(5) . ?
C13 C14 1.532(2) . ?
C14 O15 1.251(2) . ?
C14 O16 1.2672(19) . ?
O41 C42 1.403(3) . ?
